data_7153508
loop_
_publ_author_name
'Girard, Emeline'
'Desvergnes, Val\'erie'
'Tarnus, C\'eline'
'Landais, Yannick'

_publ_section_title
;
 Desymmetrization of 7-dimethylphenylsilylcycloheptatriene. Towards the
 synthesis of new aminocycloheptitols.
;
_journal_issue 24
_journal_name_full 'Organic &amp; biomolecular chemistry'
_journal_page_first 5628
_journal_page_last 5634
_journal_paper_doi 10.1039/c0ob00521e
_journal_volume 8
_journal_year 2010
_chemical_formula_sum 'C24 H33 N O7 Si'
_chemical_formula_weight 475.60
_chemical_name_systematic
;
?
;
_space_group_IT_number 2
_symmetry_cell_setting triclinic
_symmetry_space_group_name_Hall '-P 1'
_symmetry_space_group_name_H-M 'P -1'
_atom_sites_solution_hydrogens geom
_atom_sites_solution_primary direct
_atom_sites_solution_secondary difmap
_audit_creation_method SHELXL-97
_cell_angle_alpha 86.959(3)
_cell_angle_beta 78.879(2)
_cell_angle_gamma 80.525(3)
_cell_formula_units_Z 2
_cell_length_a 9.0179(10)
_cell_length_b 9.5313(11)
_cell_length_c 15.0553(16)
_cell_measurement_temperature 143(2)
_cell_volume 1252.1(2)
_computing_cell_refinement 'PROTEUM2 SUITE'
_computing_data_collection 'PROTEUM2 SUITE'
_computing_data_reduction 'PROTEUM2 SUITE'
_computing_molecular_graphics SXGRAPH
_computing_structure_refinement 'SHELXL-97 (Sheldrick, 1997)'
_computing_structure_solution 'SHELXD-97 (Sheldrick, 1990)'
_diffrn_ambient_temperature 143(2)
_diffrn_measured_fraction_theta_full 0.938
_diffrn_measured_fraction_theta_max 0.938
_diffrn_radiation_monochromator graphite
_diffrn_radiation_source 'rotating anode'
_diffrn_radiation_type CuK\a
_diffrn_radiation_wavelength 1.54178
_diffrn_reflns_av_R_equivalents 0.0445
_diffrn_reflns_av_sigmaI/netI 0.0294
_diffrn_reflns_limit_h_max 9
_diffrn_reflns_limit_h_min -9
_diffrn_reflns_limit_k_max 5
_diffrn_reflns_limit_k_min -10
_diffrn_reflns_limit_l_max 16
_diffrn_reflns_limit_l_min -15
_diffrn_reflns_number 12802
_diffrn_reflns_theta_full 55.35
_diffrn_reflns_theta_max 55.35
_diffrn_reflns_theta_min 2.99
_exptl_absorpt_coefficient_mu 1.190
_exptl_absorpt_correction_type none
_exptl_crystal_density_diffrn 1.261
_exptl_crystal_density_method 'not measured'
_exptl_crystal_F_000 508
_exptl_crystal_size_max 0.3
_exptl_crystal_size_mid 0.2
_exptl_crystal_size_min 0.2
_refine_diff_density_max 0.438
_refine_diff_density_min -0.313
_refine_diff_density_rms 0.051
_refine_ls_extinction_coef 0.0145(9)
_refine_ls_extinction_expression Fc^*^=kFc[1+0.001xFc^2^\l^3^/sin(2\q)]^-1/4^
_refine_ls_extinction_method SHELXL
_refine_ls_goodness_of_fit_ref 1.093
_refine_ls_hydrogen_treatment constr
_refine_ls_matrix_type full
_refine_ls_number_parameters 299
_refine_ls_number_reflns 2996
_refine_ls_number_restraints 0
_refine_ls_restrained_S_all 1.093
_refine_ls_R_factor_all 0.0399
_refine_ls_R_factor_gt 0.0396
_refine_ls_shift/su_max 0.000
_refine_ls_shift/su_mean 0.000
_refine_ls_structure_factor_coef Fsqd
_refine_ls_weighting_details 'calc w=1/[\s^2^(Fo^2^)+(0.0529P)^2^+0.8066P] where P=(Fo^2^+2Fc^2^)/3'
_refine_ls_weighting_scheme calc
_refine_ls_wR_factor_gt 0.1043
_refine_ls_wR_factor_ref 0.1045
_reflns_number_gt 2955
_reflns_number_total 2996
_reflns_threshold_expression >2sigma(I)
_cod_data_source_file c0ob00521e.txt
_cod_data_source_block eg141f2_0m
_cod_original_sg_symbol_H-M P-1
_cod_database_code 7153508

loop_
_symmetry_equiv_pos_as_xyz
'x, y, z'
'-x, -y, -z'

loop_
_atom_site_label
_atom_site_type_symbol
_atom_site_fract_x
_atom_site_fract_y
_atom_site_fract_z
_atom_site_U_iso_or_equiv
_atom_site_adp_type
_atom_site_occupancy
_atom_site_symmetry_multiplicity
_atom_site_calc_flag
_atom_site_refinement_flags
Si01 Si 0.81342(6) 0.99334(6) 0.25796(4) 0.0234(2) Uani 1 1 d .
O6 O 0.71148(16) 1.33376(15) -0.05016(9) 0.0264(4) Uani 1 1 d .
O7 O 0.81885(16) 1.41314(14) 0.07389(9) 0.0274(4) Uani 1 1 d .
O1 O 0.77804(16) 1.27663(14) 0.34638(9) 0.0266(4) Uani 1 1 d .
O5 O 0.77827(17) 1.09721(16) -0.02027(10) 0.0321(4) Uani 1 1 d .
N1 N 0.82292(19) 1.26191(17) 0.06916(11) 0.0237(4) Uani 1 1 d .
O2 O 1.01010(16) 1.42879(15) 0.26549(9) 0.0282(4) Uani 1 1 d .
O3 O 0.55131(19) 1.42117(18) 0.35341(11) 0.0422(5) Uani 1 1 d .
O4 O 0.8662(2) 1.56463(18) 0.37842(11) 0.0439(5) Uani 1 1 d .
C010 C 1.0928(2) 1.2281(2) 0.07508(13) 0.0254(5) Uani 1 1 d .
H010 H 1.1835 1.1701 0.0508 0.030 Uiso 1 1 calc R
C011 C 0.8084(2) 1.2946(2) 0.24802(13) 0.0233(5) Uani 1 1 d .
H011 H 0.7105 1.3067 0.2272 0.028 Uiso 1 1 calc R
C012 C 0.9040(2) 1.1558(2) 0.21062(13) 0.0223(5) Uani 1 1 d .
H012 H 1.0006 1.1470 0.2326 0.027 Uiso 1 1 calc R
C013 C 0.9463(2) 1.1693(2) 0.10532(13) 0.0226(5) Uani 1 1 d .
H013 H 0.9589 1.0745 0.0801 0.027 Uiso 1 1 calc R
C014 C 0.7725(2) 1.2216(2) -0.00485(13) 0.0241(5) Uani 1 1 d .
C015 C 0.5998(2) 1.0419(2) 0.28450(14) 0.0264(5) Uani 1 1 d .
C016 C 0.8780(2) 1.4298(2) 0.22358(14) 0.0246(5) Uani 1 1 d .
H016 H 0.8010 1.5119 0.2451 0.030 Uiso 1 1 calc R
C017 C 0.9338(2) 1.4483(2) 0.12041(14) 0.0253(5) Uani 1 1 d .
H017 H 0.9406 1.5493 0.1080 0.030 Uiso 1 1 calc R
C018 C 0.2810(3) 1.1209(3) 0.32342(18) 0.0418(6) Uani 1 1 d .
H018 H 0.1754 1.1477 0.3366 0.050 Uiso 1 1 calc R
C019 C 1.0870(2) 1.3657(2) 0.08449(13) 0.0256(5) Uani 1 1 d .
H019 H 1.1740 1.4089 0.0695 0.031 Uiso 1 1 calc R
C020 C 0.6168(2) 1.3147(2) -0.11809(15) 0.0315(6) Uani 1 1 d .
C021 C 0.9880(3) 1.5005(2) 0.34407(15) 0.0331(6) Uani 1 1 d .
C022 C 0.7147(3) 1.2306(3) -0.19734(16) 0.0438(7) Uani 1 1 d .
H02A H 0.7978 1.2796 -0.2243 0.066 Uiso 1 1 calc R
H02B H 0.6534 1.2212 -0.2416 0.066 Uiso 1 1 calc R
H02C H 0.7548 1.1379 -0.1763 0.066 Uiso 1 1 calc R
C023 C 0.5668(3) 1.4663(3) -0.14727(16) 0.0407(6) Uani 1 1 d .
H02D H 0.6549 1.5070 -0.1763 0.061 Uiso 1 1 calc R
H02E H 0.5157 1.5207 -0.0952 0.061 Uiso 1 1 calc R
H02F H 0.4982 1.4677 -0.1889 0.061 Uiso 1 1 calc R
C024 C 0.6423(3) 1.3466(2) 0.39060(15) 0.0315(6) Uani 1 1 d .
C025 C 0.5146(3) 1.0183(3) 0.36993(15) 0.0379(6) Uani 1 1 d .
H025 H 0.5646 0.9757 0.4153 0.045 Uiso 1 1 calc R
C026 C 0.8924(3) 0.9282(2) 0.36118(15) 0.0310(5) Uani 1 1 d .
H02G H 0.8671 1.0017 0.4053 0.047 Uiso 1 1 calc R
H02H H 1.0016 0.9035 0.3453 0.047 Uiso 1 1 calc R
H02I H 0.8491 0.8459 0.3861 0.047 Uiso 1 1 calc R
C027 C 0.4830(3) 1.2444(3) -0.07240(19) 0.0512(7) Uani 1 1 d .
H02J H 0.4244 1.3016 -0.0232 0.077 Uiso 1 1 calc R
H02K H 0.5199 1.1520 -0.0495 0.077 Uiso 1 1 calc R
H02L H 0.4194 1.2350 -0.1154 0.077 Uiso 1 1 calc R
C028 C 0.8620(3) 0.8507(2) 0.17266(15) 0.0320(6) Uani 1 1 d .
H02M H 0.8215 0.8842 0.1196 0.048 Uiso 1 1 calc R
H02N H 0.8185 0.7686 0.1977 0.048 Uiso 1 1 calc R
H02O H 0.9712 0.8257 0.1567 0.048 Uiso 1 1 calc R
C029 C 0.6240(3) 1.3169(3) 0.49047(16) 0.0452(7) Uani 1 1 d .
H02P H 0.7132 1.2552 0.5033 0.068 Uiso 1 1 calc R
H02Q H 0.5354 1.2718 0.5106 0.068 Uiso 1 1 calc R
H02R H 0.6118 1.4047 0.5215 0.068 Uiso 1 1 calc R
C030 C 0.3615(3) 1.1454(3) 0.23824(17) 0.0416(6) Uani 1 1 d .
H030 H 0.3105 1.1890 0.1935 0.050 Uiso 1 1 calc R
C031 C 1.1318(3) 1.4876(3) 0.38021(17) 0.0472(7) Uani 1 1 d .
H03A H 1.2129 1.4307 0.3405 0.071 Uiso 1 1 calc R
H03B H 1.1177 1.4432 0.4393 0.071 Uiso 1 1 calc R
H03C H 1.1577 1.5805 0.3842 0.071 Uiso 1 1 calc R
C032 C 0.5185(3) 1.1049(3) 0.21927(16) 0.0353(6) Uani 1 1 d .
H032 H 0.5714 1.1203 0.1611 0.042 Uiso 1 1 calc R
C033 C 0.3574(3) 1.0569(3) 0.38872(17) 0.0460(7) Uani 1 1 d .
H033 H 0.3031 1.0393 0.4462 0.055 Uiso 1 1 calc R

loop_
_atom_site_aniso_label
_atom_site_aniso_U_11
_atom_site_aniso_U_22
_atom_site_aniso_U_33
_atom_site_aniso_U_23
_atom_site_aniso_U_13
_atom_site_aniso_U_12
Si01 0.0274(4) 0.0206(4) 0.0213(4) -0.0013(3) -0.0035(3) -0.0019(3)
O6 0.0295(8) 0.0278(9) 0.0238(8) -0.0026(7) -0.0112(6) -0.0015(6)
O7 0.0379(9) 0.0183(8) 0.0284(8) -0.0026(6) -0.0140(7) -0.0012(6)
O1 0.0346(9) 0.0252(8) 0.0180(8) -0.0037(6) -0.0022(6) -0.0009(7)
O5 0.0413(9) 0.0242(9) 0.0331(9) -0.0071(7) -0.0123(7) -0.0036(7)
N1 0.0332(10) 0.0162(9) 0.0225(9) -0.0031(7) -0.0086(8) -0.0016(8)
O2 0.0353(9) 0.0296(8) 0.0219(8) -0.0051(7) -0.0081(6) -0.0066(7)
O3 0.0414(10) 0.0452(10) 0.0325(9) -0.0084(8) -0.0014(8) 0.0104(8)
O4 0.0584(12) 0.0402(10) 0.0336(10) -0.0152(8) -0.0086(9) -0.0040(9)
C010 0.0272(12) 0.0298(13) 0.0181(11) -0.0019(9) -0.0039(9) -0.0016(10)
C011 0.0292(12) 0.0235(12) 0.0165(11) -0.0023(9) -0.0047(9) -0.0011(9)
C012 0.0250(11) 0.0219(11) 0.0201(11) -0.0017(9) -0.0056(9) -0.0017(9)
C013 0.0284(12) 0.0179(11) 0.0207(11) -0.0030(9) -0.0047(9) -0.0002(9)
C014 0.0232(11) 0.0272(14) 0.0204(11) -0.0022(10) -0.0008(9) -0.0031(9)
C015 0.0332(13) 0.0205(11) 0.0262(12) -0.0033(9) -0.0054(10) -0.0050(9)
C016 0.0284(12) 0.0223(11) 0.0240(12) -0.0042(9) -0.0084(9) -0.0011(9)
C017 0.0353(13) 0.0196(11) 0.0239(12) -0.0015(9) -0.0099(10) -0.0071(9)
C018 0.0274(13) 0.0488(16) 0.0495(16) -0.0091(13) -0.0095(12) -0.0015(11)
C019 0.0307(12) 0.0296(13) 0.0176(11) 0.0016(9) -0.0051(9) -0.0081(10)
C020 0.0269(12) 0.0416(14) 0.0280(12) -0.0087(11) -0.0123(10) -0.0003(10)
C021 0.0498(16) 0.0276(13) 0.0241(13) -0.0026(11) -0.0082(11) -0.0106(12)
C022 0.0497(16) 0.0512(16) 0.0295(13) -0.0134(12) -0.0147(11) 0.0076(13)
C023 0.0404(14) 0.0478(16) 0.0336(14) -0.0073(12) -0.0165(11) 0.0075(12)
C024 0.0372(14) 0.0275(13) 0.0274(13) -0.0078(11) -0.0003(11) -0.0028(11)
C025 0.0313(14) 0.0532(16) 0.0274(13) 0.0023(11) -0.0059(10) -0.0025(11)
C026 0.0338(13) 0.0283(12) 0.0286(12) 0.0014(10) -0.0045(10) -0.0002(10)
C027 0.0349(15) 0.0674(19) 0.0559(17) -0.0070(15) -0.0137(13) -0.0140(13)
C028 0.0387(13) 0.0252(12) 0.0309(13) -0.0036(10) -0.0021(10) -0.0058(10)
C029 0.0594(17) 0.0443(16) 0.0257(13) -0.0067(12) 0.0037(12) -0.0021(13)
C030 0.0365(15) 0.0474(15) 0.0450(16) 0.0081(12) -0.0198(12) -0.0073(12)
C031 0.0590(17) 0.0574(17) 0.0329(14) -0.0070(13) -0.0178(13) -0.0190(14)
C032 0.0368(14) 0.0420(14) 0.0286(13) 0.0066(11) -0.0083(10) -0.0109(11)
C033 0.0317(14) 0.0726(19) 0.0303(14) -0.0019(13) 0.0005(11) -0.0057(13)

loop_
_atom_type_symbol
_atom_type_description
_atom_type_scat_dispersion_real
_atom_type_scat_dispersion_imag
_atom_type_scat_source
C C 0.0181 0.0091 'International Tables Vol C Tables 4.2.6.8 and 6.1.1.4'
H H 0.0000 0.0000 'International Tables Vol C Tables 4.2.6.8 and 6.1.1.4'
N N 0.0311 0.0180 'International Tables Vol C Tables 4.2.6.8 and 6.1.1.4'
O O 0.0492 0.0322 'International Tables Vol C Tables 4.2.6.8 and 6.1.1.4'
Si Si 0.2541 0.3302 'International Tables Vol C Tables 4.2.6.8 and 6.1.1.4'

loop_
_geom_angle_atom_site_label_1
_geom_angle_atom_site_label_2
_geom_angle_atom_site_label_3
_geom_angle
C028 Si01 C026 109.47(10)
C028 Si01 C015 107.89(10)
C026 Si01 C015 111.54(10)
C028 Si01 C012 110.07(10)
C026 Si01 C012 107.82(10)
C015 Si01 C012 110.06(9)
C014 O6 C020 120.49(16)
N1 O7 C017 112.63(14)
C024 O1 C011 116.10(16)
C014 N1 O7 114.00(16)
C014 N1 C013 120.31(16)
O7 N1 C013 116.72(15)
C021 O2 C016 117.32(17)
C019 C010 C013 116.89(19)
O1 C011 C016 108.66(16)
O1 C011 C012 106.47(16)
C016 C011 C012 116.97(17)
C011 C012 C013 109.35(16)
C011 C012 Si01 112.28(14)
C013 C012 Si01 116.24(14)
N1 C013 C010 108.93(17)
N1 C013 C012 110.51(16)
C010 C013 C012 111.90(16)
O5 C014 O6 127.01(19)
O5 C014 N1 121.05(19)
O6 C014 N1 111.81(18)
C032 C015 C025 116.6(2)
C032 C015 Si01 121.15(16)
C025 C015 Si01 122.23(16)
O2 C016 C011 110.97(16)
O2 C016 C017 106.48(16)
C011 C016 C017 112.64(16)
O7 C017 C019 110.93(16)
O7 C017 C016 108.53(16)
C019 C017 C016 114.73(17)
C033 C018 C030 119.6(2)
C010 C019 C017 116.53(19)
O6 C020 C027 109.06(19)
O6 C020 C023 102.06(17)
C027 C020 C023 112.0(2)
O6 C020 C022 110.07(17)
C027 C020 C022 112.6(2)
C023 C020 C022 110.6(2)
O4 C021 O2 123.0(2)
O4 C021 C031 125.6(2)
O2 C021 C031 111.4(2)
O3 C024 O1 123.7(2)
O3 C024 C029 125.6(2)
O1 C024 C029 110.7(2)
C033 C025 C015 121.5(2)
C018 C030 C032 119.8(2)
C030 C032 C015 122.0(2)
C018 C033 C025 120.5(2)

loop_
_geom_bond_atom_site_label_1
_geom_bond_atom_site_label_2
_geom_bond_distance
Si01 C028 1.861(2)
Si01 C026 1.867(2)
Si01 C015 1.875(2)
Si01 C012 1.910(2)
O6 C014 1.336(3)
O6 C020 1.488(3)
O7 N1 1.441(2)
O7 C017 1.448(3)
O1 C024 1.360(3)
O1 C011 1.459(2)
O5 C014 1.211(3)
N1 C014 1.376(3)
N1 C013 1.474(3)
O2 C021 1.363(3)
O2 C016 1.450(3)
O3 C024 1.198(3)
O4 C021 1.200(3)
C010 C019 1.318(3)
C010 C013 1.500(3)
C011 C016 1.522(3)
C011 C012 1.525(3)
C012 C013 1.561(3)
C015 C032 1.390(3)
C015 C025 1.393(3)
C016 C017 1.548(3)
C017 C019 1.490(3)
C018 C033 1.369(4)
C018 C030 1.375(4)
C020 C027 1.509(4)
C020 C023 1.510(3)
C020 C022 1.519(3)
C021 C031 1.485(3)
C024 C029 1.497(3)
C025 C033 1.381(3)
C030 C032 1.382(3)

loop_
_geom_torsion_atom_site_label_1
_geom_torsion_atom_site_label_2
_geom_torsion_atom_site_label_3
_geom_torsion_atom_site_label_4
_geom_torsion
C017 O7 N1 C014 -151.56(17)
C017 O7 N1 C013 -4.1(2)
C024 O1 C011 C016 85.2(2)
C024 O1 C011 C012 -148.02(17)
O1 C011 C012 C013 -177.89(15)
C016 C011 C012 C013 -56.2(2)
O1 C011 C012 Si01 51.54(19)
C016 C011 C012 Si01 173.19(14)
C028 Si01 C012 C011 148.88(15)
C026 Si01 C012 C011 -91.76(16)
C015 Si01 C012 C011 30.10(17)
C028 Si01 C012 C013 21.93(18)
C026 Si01 C012 C013 141.28(15)
C015 Si01 C012 C013 -96.86(15)
C014 N1 C013 C010 102.5(2)
O7 N1 C013 C010 -42.8(2)
C014 N1 C013 C012 -134.22(19)
O7 N1 C013 C012 80.5(2)
C019 C010 C013 N1 46.9(2)
C019 C010 C013 C012 -75.6(2)
C011 C012 C013 N1 -32.7(2)
Si01 C012 C013 N1 95.66(17)
C011 C012 C013 C010 88.8(2)
Si01 C012 C013 C010 -142.76(15)
C020 O6 C014 O5 10.8(3)
C020 O6 C014 N1 -165.10(16)
O7 N1 C014 O5 175.54(17)
C013 N1 C014 O5 29.4(3)
O7 N1 C014 O6 -8.2(2)
C013 N1 C014 O6 -154.39(17)
C028 Si01 C015 C032 -65.6(2)
C026 Si01 C015 C032 174.14(17)
C012 Si01 C015 C032 54.5(2)
C028 Si01 C015 C025 114.99(19)
C026 Si01 C015 C025 -5.3(2)
C012 Si01 C015 C025 -124.89(19)
C021 O2 C016 C011 -97.8(2)
C021 O2 C016 C017 139.30(18)
O1 C011 C016 O2 53.3(2)
C012 C011 C016 O2 -67.2(2)
O1 C011 C016 C017 172.58(16)
C012 C011 C016 C017 52.1(2)
N1 O7 C017 C019 49.2(2)
N1 O7 C017 C016 -77.68(19)
O2 C016 C017 O7 165.27(15)
C011 C016 C017 O7 43.4(2)
O2 C016 C017 C019 40.6(2)
C011 C016 C017 C019 -81.3(2)
C013 C010 C019 C017 -2.6(3)
O7 C017 C019 C010 -47.3(2)
C016 C017 C019 C010 76.2(2)
C014 O6 C020 C027 58.5(2)
C014 O6 C020 C023 177.10(17)
C014 O6 C020 C022 -65.5(2)
C016 O2 C021 O4 -1.0(3)
C016 O2 C021 C031 178.67(18)
C011 O1 C024 O3 -1.0(3)
C011 O1 C024 C029 178.81(18)
C032 C015 C025 C033 -0.5(3)
Si01 C015 C025 C033 178.9(2)
C033 C018 C030 C032 0.2(4)
C018 C030 C032 C015 -1.3(4)
C025 C015 C032 C030 1.4(3)
Si01 C015 C032 C030 -178.01(18)
C030 C018 C033 C025 0.7(4)
C015 C025 C033 C018 -0.5(4)
